data_4035297
loop_
_publ_author_name
'Yan, Qifan'
'Yin, Mengxuan'
'Chen, Cheng'
'Zhang, Yuankun'

_publ_section_title
;
 An Air-Stable Organoboron Compound, Dithienooxadiborepine: Preparation
 and Functionalization.
;
_journal_issue 16
_journal_name_full 'The Journal of organic chemistry'
_journal_page_first 9096
_journal_page_last 9102
_journal_paper_doi 10.1021/acs.joc.8b01188
_journal_volume 83
_journal_year 2018
_chemical_formula_sum 'C34 H12 B2 F18 O S4'
_chemical_formula_weight 928.30
_space_group_crystal_system monoclinic
_space_group_IT_number 14
_space_group_name_Hall '-P 2ybc'
_space_group_name_H-M_alt 'P 1 21/c 1'
_atom_sites_solution_hydrogens geom
_audit_creation_method SHELXL-2013
_cell_angle_alpha 90
_cell_angle_beta 111.557(2)
_cell_angle_gamma 90
_cell_formula_units_Z 4
_cell_length_a 15.4128(8)
_cell_length_b 15.3848(8)
_cell_length_c 16.3220(8)
_cell_measurement_reflns_used 9757
_cell_measurement_temperature 173(2)
_cell_measurement_theta_max 49.021
_cell_measurement_theta_min 4.428
_cell_volume 3599.6(3)
_computing_cell_refinement 'Bruker SAINT'
_computing_data_collection 'Bruker APEX2'
_computing_data_reduction 'Bruker SAINT'
_computing_molecular_graphics 'Bruker SHELXTL'
_computing_publication_material 'Bruker SHELXTL'
_computing_structure_refinement 'SHELXL-2013 (Sheldrick, 2013)'
_computing_structure_solution 'SHELXS-97 (Sheldrick 2008)'
_diffrn_ambient_temperature 173(2)
_diffrn_measured_fraction_theta_full 0.997
_diffrn_measured_fraction_theta_max 0.997
_diffrn_measurement_device_type 'Bruker APEX-II CCD'
_diffrn_measurement_method '\f and \w scans'
_diffrn_radiation_type MoK\a
_diffrn_radiation_wavelength 0.71073
_diffrn_reflns_av_R_equivalents 0.0528
_diffrn_reflns_av_unetI/netI 0.0233
_diffrn_reflns_Laue_measured_fraction_full 0.997
_diffrn_reflns_Laue_measured_fraction_max 0.997
_diffrn_reflns_limit_h_max 19
_diffrn_reflns_limit_h_min -19
_diffrn_reflns_limit_k_max 18
_diffrn_reflns_limit_k_min -18
_diffrn_reflns_limit_l_max 20
_diffrn_reflns_limit_l_min -19
_diffrn_reflns_number 78386
_diffrn_reflns_point_group_measured_fraction_full 0.997
_diffrn_reflns_point_group_measured_fraction_max 0.997
_diffrn_reflns_theta_full 25.242
_diffrn_reflns_theta_max 26.000
_diffrn_reflns_theta_min 2.533
_exptl_absorpt_coefficient_mu 0.389
_exptl_absorpt_correction_T_max 0.7456
_exptl_absorpt_correction_T_min 0.7149
_exptl_absorpt_correction_type multi-scan
_exptl_absorpt_process_details sadabs
_exptl_crystal_colour colorless
_exptl_crystal_density_diffrn 1.713
_exptl_crystal_description prismatic
_exptl_crystal_F_000 1840
_exptl_crystal_size_max 0.200
_exptl_crystal_size_mid 0.170
_exptl_crystal_size_min 0.130
_refine_diff_density_max 0.495
_refine_diff_density_min -0.443
_refine_diff_density_rms 0.053
_refine_ls_extinction_expression Fc^*^=kFc[1+0.001xFc^2^\l^3^/sin(2\q)]^-1/4^
_refine_ls_extinction_method SHELXL
_refine_ls_goodness_of_fit_ref 1.031
_refine_ls_hydrogen_treatment constr
_refine_ls_matrix_type full
_refine_ls_number_parameters 560
_refine_ls_number_reflns 7038
_refine_ls_number_restraints 42
_refine_ls_restrained_S_all 1.088
_refine_ls_R_factor_all 0.0482
_refine_ls_R_factor_gt 0.0408
_refine_ls_shift/su_max 0.001
_refine_ls_shift/su_mean 0.000
_refine_ls_structure_factor_coef Fsqd
_refine_ls_weighting_details 'w=1/[\s^2^(Fo^2^)+(0.0454P)^2^+3.6406P] where P=(Fo^2^+2Fc^2^)/3'
_refine_ls_weighting_scheme calc
_refine_ls_wR_factor_gt 0.0998
_refine_ls_wR_factor_ref 0.1059
_reflns_Friedel_coverage 0.000
_reflns_number_gt 6104
_reflns_number_total 7038
_reflns_threshold_expression 'I > 2\s(I)'
_cod_data_source_file jo8b01188_si_003.cif
_cod_data_source_block mo_d8v17786_0m
_cod_original_sg_symbol_H-M 'P 21/c'
_cod_database_code 4035297
_shelx_space_group_comment
; 
The symmetry employed for this shelxl refinement is uniquely defined 
by the following loop, which should always be used as a source of 
symmetry information in preference to the above space-group names. 
They are only intended as comments. 
;
_shelx_estimated_absorpt_t_min 0.926
_shelx_estimated_absorpt_t_max 0.951
_shelxl_version_number 2013-4

loop_
_space_group_symop_operation_xyz
'x, y, z'
'-x, y+1/2, -z+1/2'
'-x, -y, -z'
'x, -y-1/2, z-1/2'

loop_
_atom_site_label
_atom_site_type_symbol
_atom_site_fract_x
_atom_site_fract_y
_atom_site_fract_z
_atom_site_U_iso_or_equiv
_atom_site_adp_type
_atom_site_occupancy
_atom_site_site_symmetry_order
_atom_site_calc_flag
_atom_site_refinement_flags_posn
_atom_site_refinement_flags_adp
_atom_site_refinement_flags_occupancy
_atom_site_disorder_assembly
_atom_site_disorder_group
S1 S 0.64826(4) 0.57093(5) 0.67395(4) 0.04585(19) Uani 1 1 d . . . . .
S2 S 0.34909(4) 0.52687(3) 0.54233(3) 0.02637(13) Uani 1 1 d . . . . .
S3 S 0.14131(3) 0.47240(3) 0.46897(3) 0.02729(14) Uani 1 1 d . . . . .
S4 S -0.12503(5) 0.33967(5) 0.35337(5) 0.0543(2) Uani 1 1 d . . . . .
O1 O 0.31393(9) 0.26969(9) 0.69905(9) 0.0243(3) Uani 1 1 d . . . . .
B1 B 0.38663(16) 0.32682(14) 0.71707(15) 0.0229(4) Uani 1 1 d . . . . .
B2 B 0.22616(16) 0.26455(14) 0.63653(15) 0.0230(4) Uani 1 1 d . . . . .
C1 C 0.68046(18) 0.64906(17) 0.61662(17) 0.0436(6) Uani 1 1 d . . . . .
H1 H 0.7424 0.6701 0.6324 0.052 Uiso 1 1 calc R U . . .
C2 C 0.60817(17) 0.67744(15) 0.54656(16) 0.0360(5) Uani 1 1 d . . . . .
H2 H 0.6136 0.7209 0.5074 0.043 Uiso 1 1 calc R U . . .
C3 C 0.52265(15) 0.63581(13) 0.53696(14) 0.0279(4) Uani 1 1 d . . . . .
H3 H 0.4648 0.6480 0.4909 0.033 Uiso 1 1 calc R U . . .
C4 C 0.53375(14) 0.57540(13) 0.60281(13) 0.0259(4) Uani 1 1 d . . . . .
C5 C 0.46368(14) 0.51860(13) 0.61389(13) 0.0245(4) Uani 1 1 d . . . . .
C6 C 0.47305(14) 0.45320(13) 0.67318(13) 0.0253(4) Uani 1 1 d . . . . .
H6 H 0.5308 0.4399 0.7188 0.030 Uiso 1 1 calc R U . . .
C7 C 0.38914(14) 0.40638(13) 0.66110(13) 0.0229(4) Uani 1 1 d . . . . .
C8 C 0.31483(14) 0.43992(12) 0.59046(13) 0.0221(4) Uani 1 1 d . . . . .
C9 C 0.21922(14) 0.41072(12) 0.55214(13) 0.0228(4) Uani 1 1 d . . . . .
C10 C 0.17790(14) 0.33519(13) 0.56783(13) 0.0232(4) Uani 1 1 d . . . . .
C11 C 0.08258(14) 0.33024(13) 0.50974(13) 0.0254(4) Uani 1 1 d . . . . .
H11 H 0.0434 0.2828 0.5104 0.031 Uiso 1 1 calc R U . . .
C12 C 0.05199(14) 0.39863(13) 0.45316(13) 0.0244(4) Uani 1 1 d . . . . .
C13 C -0.03842(14) 0.41624(14) 0.38556(14) 0.0268(4) Uani 1 1 d . . . . .
C14 C -0.06818(15) 0.49182(14) 0.33795(15) 0.0318(5) Uani 1 1 d . . . . .
H14 H -0.0307 0.5424 0.3458 0.038 Uiso 1 1 calc R U . . .
C15 C -0.16054(17) 0.48562(17) 0.27625(18) 0.0441(6) Uani 1 1 d . . . . .
H15 H -0.1917 0.5315 0.2377 0.053 Uiso 1 1 calc R U . . .
C16 C -0.19931(17) 0.40848(19) 0.27791(18) 0.0486(7) Uani 1 1 d . . . . .
H16 H -0.2612 0.3935 0.2412 0.058 Uiso 1 1 calc R U . . .
C17 C 0.47911(14) 0.30970(13) 0.80277(13) 0.0233(4) Uani 1 1 d . . . . .
C18 C 0.49486(14) 0.35143(13) 0.88362(13) 0.0260(4) Uani 1 1 d . . . . .
C19 C 0.57888(16) 0.34522(15) 0.95466(14) 0.0317(5) Uani 1 1 d . . . . .
H19 H 0.5870 0.3748 1.0080 0.038 Uiso 1 1 calc R U . . .
C20 C 0.65058(15) 0.29584(15) 0.94747(15) 0.0331(5) Uani 1 1 d . . . . .
C21 C 0.63804(15) 0.25221(15) 0.86987(14) 0.0316(5) Uani 1 1 d . . . . .
H21 H 0.6867 0.2172 0.8650 0.038 Uiso 1 1 calc R U . . .
C22 C 0.55381(14) 0.25988(14) 0.79886(14) 0.0268(4) Uani 1 1 d . . . . .
C23 C 0.54857(15) 0.21416(15) 0.71637(15) 0.0330(5) Uani 1 1 d . . . . .
C24 C 0.42053(16) 0.40786(14) 0.89462(14) 0.0310(5) Uani 1 1 d . . . . .
C25 C 0.74227(18) 0.28914(19) 1.02342(17) 0.0457(6) Uani 1 1 d . . . . .
C26 C 0.17269(14) 0.17457(13) 0.63772(13) 0.0237(4) Uani 1 1 d . . . . .
C27 C 0.19004(15) 0.09872(14) 0.59898(14) 0.0288(4) Uani 1 1 d . . . . .
C28 C 0.14734(17) 0.01991(14) 0.60183(16) 0.0363(5) Uani 1 1 d . . . . .
H28 H 0.1614 -0.0302 0.5751 0.044 Uiso 1 1 calc R U . . .
C29 C 0.08416(18) 0.01481(15) 0.64392(17) 0.0377(5) Uani 1 1 d . . . . .
C30 C 0.06389(16) 0.08796(14) 0.68245(16) 0.0342(5) Uani 1 1 d . . . . .
H30 H 0.0203 0.0848 0.7111 0.041 Uiso 1 1 calc R U . . .
C31 C 0.10741(14) 0.16625(13) 0.67919(14) 0.0274(4) Uani 1 1 d . . . . .
C32 C 0.08040(16) 0.24303(14) 0.72129(15) 0.0320(5) Uani 1 1 d . . . . .
C33 C 0.26003(18) 0.09712(15) 0.55434(16) 0.0365(5) Uani 1 1 d . . . . .
C34 C 0.0416(2) -0.07144(18) 0.6501(2) 0.0568(8) Uani 1 1 d . . . . .
F1 F 0.61274(13) 0.24419(14) 0.68630(11) 0.0676(5) Uani 1 1 d . . . . .
F2 F 0.46747(11) 0.22385(12) 0.65040(9) 0.0564(5) Uani 1 1 d . . . . .
F3 F 0.56602(14) 0.13040(10) 0.72860(11) 0.0630(5) Uani 1 1 d . . . . .
F4 F 0.42572(13) 0.48957(9) 0.86984(12) 0.0595(5) Uani 1 1 d . . . . .
F5 F 0.33484(9) 0.38017(10) 0.84709(10) 0.0500(4) Uani 1 1 d . . . . .
F6 F 0.42611(10) 0.41180(11) 0.97760(9) 0.0485(4) Uani 1 1 d . . . . .
F7 F 0.8117(2) 0.3166(4) 0.9994(2) 0.0822(11) Uani 0.6 1 d . U P A 1
F8 F 0.7646(4) 0.2135(3) 1.0503(4) 0.0921(17) Uani 0.5 1 d . U P A 1
F9 F 0.7477(3) 0.3450(4) 1.0879(2) 0.0854(13) Uani 0.6 1 d . U P A 1
F7' F 0.8025(3) 0.2335(6) 1.0090(3) 0.0764(14) Uani 0.4 1 d . U P A 2
F8' F 0.7335(3) 0.2431(5) 1.0901(3) 0.0882(14) Uani 0.5 1 d . U P A 2
F9' F 0.7815(5) 0.3595(5) 1.0510(6) 0.102(2) Uani 0.4 1 d . U P A 2
F10 F 0.00110(11) 0.27917(11) 0.66886(12) 0.0584(4) Uani 1 1 d . . . . .
F11 F 0.06997(12) 0.22232(10) 0.79612(11) 0.0531(4) Uani 1 1 d . . . . .
F12 F 0.14466(10) 0.30638(9) 0.74160(10) 0.0443(4) Uani 1 1 d . . . . .
F13 F 0.34195(13) 0.06535(14) 0.60757(13) 0.0713(6) Uani 1 1 d . . . . .
F14 F 0.27778(11) 0.17538(9) 0.53081(11) 0.0471(4) Uani 1 1 d . . . . .
F15 F 0.23360(15) 0.04733(13) 0.48380(13) 0.0771(6) Uani 1 1 d . . . . .
F16 F 0.02955(18) -0.12162(12) 0.58127(16) 0.0883(7) Uani 1 1 d . . . . .
F17 F -0.04107(19) -0.06426(14) 0.6550(2) 0.1177(11) Uani 1 1 d . . . . .
F18 F 0.0916(2) -0.11434(16) 0.71910(19) 0.1328(12) Uani 1 1 d . . . . .

loop_
_atom_site_aniso_label
_atom_site_aniso_U_11
_atom_site_aniso_U_22
_atom_site_aniso_U_33
_atom_site_aniso_U_23
_atom_site_aniso_U_13
_atom_site_aniso_U_12
S1 0.0348(3) 0.0644(4) 0.0316(3) 0.0047(3) 0.0043(3) -0.0220(3)
S2 0.0270(3) 0.0229(3) 0.0275(3) 0.00513(19) 0.0079(2) -0.00519(19)
S3 0.0236(3) 0.0239(3) 0.0317(3) 0.0074(2) 0.0070(2) -0.00140(19)
S4 0.0334(3) 0.0448(4) 0.0684(5) 0.0151(3) -0.0003(3) -0.0135(3)
O1 0.0256(7) 0.0215(7) 0.0254(7) 0.0038(5) 0.0089(6) -0.0016(6)
B1 0.0256(11) 0.0228(11) 0.0232(11) -0.0010(9) 0.0123(9) 0.0007(9)
B2 0.0261(11) 0.0215(11) 0.0247(11) -0.0003(9) 0.0133(9) -0.0002(9)
C1 0.0413(14) 0.0526(15) 0.0406(14) -0.0120(12) 0.0193(11) -0.0268(12)
C2 0.0492(14) 0.0296(11) 0.0390(13) -0.0077(10) 0.0279(11) -0.0144(10)
C3 0.0335(11) 0.0217(10) 0.0347(11) -0.0037(8) 0.0199(9) -0.0062(8)
C4 0.0293(10) 0.0258(10) 0.0249(10) -0.0063(8) 0.0127(8) -0.0077(8)
C5 0.0279(10) 0.0239(10) 0.0231(10) -0.0035(8) 0.0110(8) -0.0047(8)
C6 0.0249(10) 0.0272(10) 0.0236(10) -0.0004(8) 0.0087(8) -0.0032(8)
C7 0.0250(10) 0.0230(10) 0.0225(10) -0.0020(8) 0.0108(8) -0.0020(8)
C8 0.0258(10) 0.0188(9) 0.0235(10) 0.0009(7) 0.0113(8) -0.0012(8)
C9 0.0241(10) 0.0211(9) 0.0236(10) 0.0017(8) 0.0092(8) 0.0012(8)
C10 0.0242(10) 0.0223(10) 0.0242(10) -0.0003(8) 0.0102(8) -0.0019(8)
C11 0.0247(10) 0.0233(10) 0.0296(10) -0.0003(8) 0.0115(8) -0.0041(8)
C12 0.0226(10) 0.0237(10) 0.0276(10) -0.0022(8) 0.0102(8) -0.0022(8)
C13 0.0233(10) 0.0287(11) 0.0302(11) -0.0029(8) 0.0118(9) -0.0007(8)
C14 0.0256(11) 0.0253(11) 0.0374(12) 0.0016(9) 0.0034(9) 0.0003(8)
C15 0.0321(12) 0.0444(14) 0.0461(15) 0.0057(11) 0.0027(11) 0.0066(11)
C16 0.0266(12) 0.0599(17) 0.0492(15) 0.0017(13) 0.0020(11) -0.0050(11)
C17 0.0261(10) 0.0223(10) 0.0234(10) 0.0031(8) 0.0111(8) -0.0028(8)
C18 0.0294(11) 0.0252(10) 0.0242(10) 0.0016(8) 0.0107(8) -0.0037(8)
C19 0.0345(12) 0.0344(12) 0.0253(11) -0.0014(9) 0.0099(9) -0.0040(9)
C20 0.0287(11) 0.0380(12) 0.0293(11) 0.0035(9) 0.0066(9) -0.0035(9)
C21 0.0266(11) 0.0363(12) 0.0313(11) 0.0039(9) 0.0100(9) 0.0031(9)
C22 0.0270(10) 0.0284(10) 0.0255(10) 0.0032(8) 0.0101(8) -0.0001(8)
C23 0.0308(11) 0.0370(12) 0.0312(11) 0.0013(9) 0.0114(9) 0.0086(9)
C24 0.0367(12) 0.0294(11) 0.0277(11) -0.0012(9) 0.0128(9) 0.0005(9)
C25 0.0358(13) 0.0576(17) 0.0346(13) -0.0021(12) 0.0021(11) -0.0017(12)
C26 0.0247(10) 0.0222(10) 0.0237(10) 0.0033(8) 0.0081(8) -0.0009(8)
C27 0.0328(11) 0.0254(10) 0.0309(11) -0.0006(8) 0.0151(9) -0.0036(9)
C28 0.0489(14) 0.0226(11) 0.0438(13) -0.0060(9) 0.0247(11) -0.0071(10)
C29 0.0443(13) 0.0276(12) 0.0462(14) -0.0001(10) 0.0228(11) -0.0100(10)
C30 0.0360(12) 0.0306(12) 0.0422(13) 0.0041(10) 0.0216(10) -0.0059(9)
C31 0.0276(10) 0.0260(10) 0.0303(11) 0.0036(8) 0.0127(9) -0.0007(8)
C32 0.0333(12) 0.0292(11) 0.0397(12) 0.0048(9) 0.0207(10) 0.0012(9)
C33 0.0484(14) 0.0274(11) 0.0436(13) -0.0069(10) 0.0287(12) -0.0069(10)
C34 0.076(2) 0.0342(14) 0.077(2) -0.0047(14) 0.0483(18) -0.0189(14)
F1 0.0703(11) 0.0963(14) 0.0538(10) -0.0184(9) 0.0435(9) -0.0187(10)
F2 0.0439(8) 0.0815(12) 0.0324(8) -0.0201(8) 0.0006(6) 0.0245(8)
F3 0.0975(14) 0.0384(8) 0.0485(9) -0.0054(7) 0.0215(9) 0.0202(9)
F4 0.0882(13) 0.0281(8) 0.0826(12) 0.0100(7) 0.0556(11) 0.0134(8)
F5 0.0303(7) 0.0578(9) 0.0536(9) -0.0204(7) 0.0056(7) 0.0096(7)
F6 0.0470(8) 0.0734(11) 0.0306(7) -0.0038(7) 0.0206(6) 0.0097(7)
F7 0.0272(14) 0.147(3) 0.061(2) 0.011(2) 0.0030(13) -0.0127(19)
F8 0.075(3) 0.063(2) 0.082(4) 0.029(2) -0.037(3) -0.006(2)
F9 0.051(2) 0.141(3) 0.0436(19) -0.038(2) -0.0067(14) 0.015(2)
F7' 0.036(2) 0.137(4) 0.044(2) -0.010(3) -0.0002(18) 0.034(3)
F8' 0.052(2) 0.154(4) 0.043(2) 0.039(2) -0.0001(17) 0.011(2)
F9' 0.072(4) 0.087(3) 0.091(4) 0.000(3) -0.036(3) -0.022(3)
F10 0.0465(9) 0.0559(10) 0.0671(11) -0.0037(8) 0.0142(8) 0.0229(8)
F11 0.0849(12) 0.0410(8) 0.0575(10) 0.0031(7) 0.0546(9) 0.0009(8)
F12 0.0548(9) 0.0305(7) 0.0614(9) -0.0134(6) 0.0376(8) -0.0095(6)
F13 0.0602(11) 0.0912(14) 0.0820(13) 0.0307(11) 0.0492(10) 0.0328(10)
F14 0.0631(10) 0.0329(7) 0.0657(10) 0.0003(7) 0.0475(8) -0.0068(7)
F15 0.1071(15) 0.0752(12) 0.0808(13) -0.0508(10) 0.0720(12) -0.0509(11)
F16 0.1356(19) 0.0455(10) 0.1118(17) -0.0311(11) 0.0785(16) -0.0485(12)
F17 0.123(2) 0.0591(13) 0.228(3) -0.0385(16) 0.131(2) -0.0507(13)
F18 0.171(3) 0.0695(15) 0.121(2) 0.0484(15) 0.0093(19) -0.0576(17)

loop_
_atom_type_symbol
_atom_type_description
_atom_type_scat_dispersion_real
_atom_type_scat_dispersion_imag
_atom_type_scat_source
C C 0.0033 0.0016 'International Tables Vol C Tables 4.2.6.8 and 6.1.1.4'
H H 0.0000 0.0000 'International Tables Vol C Tables 4.2.6.8 and 6.1.1.4'
O O 0.0106 0.0060 'International Tables Vol C Tables 4.2.6.8 and 6.1.1.4'
F F 0.0171 0.0103 'International Tables Vol C Tables 4.2.6.8 and 6.1.1.4'
S S 0.1246 0.1234 'International Tables Vol C Tables 4.2.6.8 and 6.1.1.4'
B B 0.0013 0.0007 'International Tables Vol C Tables 4.2.6.8 and 6.1.1.4'

loop_
_geom_angle_atom_site_label_1
_geom_angle_atom_site_label_2
_geom_angle_atom_site_label_3
_geom_angle
C1 S1 C4 91.99(11)
C5 S2 C8 92.46(9)
C9 S3 C12 92.41(10)
C16 S4 C13 92.02(12)
B2 O1 B1 134.93(17)
O1 B1 C7 125.56(19)
O1 B1 C17 118.37(17)
C7 B1 C17 116.06(17)
O1 B2 C10 125.69(18)
O1 B2 C26 114.25(17)
C10 B2 C26 120.06(18)
C2 C1 S1 112.26(18)
C2 C1 H1 123.9
S1 C1 H1 123.9
C1 C2 C3 113.1(2)
C1 C2 H2 123.4
C3 C2 H2 123.4
C4 C3 C2 111.8(2)
C4 C3 H3 124.1
C2 C3 H3 124.1
C3 C4 C5 128.0(2)
C3 C4 S1 110.76(15)
C5 C4 S1 121.17(16)
C6 C5 C4 129.9(2)
C6 C5 S2 110.42(15)
C4 C5 S2 119.62(16)
C5 C6 C7 114.75(19)
C5 C6 H6 122.6
C7 C6 H6 122.6
C8 C7 C6 110.79(17)
C8 C7 B1 126.52(18)
C6 C7 B1 122.60(18)
C7 C8 C9 129.90(18)
C7 C8 S2 111.56(14)
C9 C8 S2 118.49(15)
C10 C9 C8 129.95(18)
C10 C9 S3 111.70(15)
C8 C9 S3 118.24(14)
C9 C10 C11 110.53(17)
C9 C10 B2 126.18(18)
C11 C10 B2 123.28(17)
C12 C11 C10 115.06(18)
C12 C11 H11 122.5
C10 C11 H11 122.5
C11 C12 C13 130.96(19)
C11 C12 S3 110.30(15)
C13 C12 S3 118.73(15)
C14 C13 C12 127.85(19)
C14 C13 S4 110.28(16)
C12 C13 S4 121.86(16)
C13 C14 C15 112.6(2)
C13 C14 H14 123.7
C15 C14 H14 123.7
C16 C15 C14 112.8(2)
C16 C15 H15 123.6
C14 C15 H15 123.6
C15 C16 S4 112.33(19)
C15 C16 H16 123.8
S4 C16 H16 123.8
C22 C17 C18 115.49(19)
C22 C17 B1 121.92(18)
C18 C17 B1 122.21(18)
C19 C18 C17 122.6(2)
C19 C18 C24 117.32(19)
C17 C18 C24 120.04(19)
C20 C19 C18 119.8(2)
C20 C19 H19 120.1
C18 C19 H19 120.1
C19 C20 C21 119.9(2)
C19 C20 C25 120.5(2)
C21 C20 C25 119.7(2)
C20 C21 C22 119.7(2)
C20 C21 H21 120.2
C22 C21 H21 120.2
C21 C22 C17 122.5(2)
C21 C22 C23 115.81(19)
C17 C22 C23 121.61(19)
F3 C23 F2 108.2(2)
F3 C23 F1 104.86(19)
F2 C23 F1 105.48(19)
F3 C23 C22 112.55(19)
F2 C23 C22 113.68(18)
F1 C23 C22 111.43(19)
F6 C24 F4 106.16(18)
F6 C24 F5 106.71(18)
F4 C24 F5 106.40(19)
F6 C24 C18 112.51(18)
F4 C24 C18 112.11(18)
F5 C24 C18 112.50(18)
F8 C25 F7 104.5(5)
F8 C25 F9 113.2(4)
F7 C25 F9 101.7(4)
F9' C25 F7' 110.0(6)
F9' C25 F8' 110.2(5)
F7' C25 F8' 95.1(4)
F9' C25 C20 115.2(4)
F8 C25 C20 114.1(3)
F7 C25 C20 110.4(2)
F9 C25 C20 111.9(3)
F7' C25 C20 113.6(3)
F8' C25 C20 111.1(3)
C27 C26 C31 115.46(18)
C27 C26 B2 121.77(17)
C31 C26 B2 122.76(18)
C28 C27 C26 122.79(19)
C28 C27 C33 115.72(19)
C26 C27 C33 121.44(18)
C29 C28 C27 119.6(2)
C29 C28 H28 120.2
C27 C28 H28 120.2
C30 C29 C28 119.9(2)
C30 C29 C34 120.9(2)
C28 C29 C34 119.2(2)
C29 C30 C31 119.8(2)
C29 C30 H30 120.1
C31 C30 H30 120.1
C30 C31 C26 122.5(2)
C30 C31 C32 116.49(18)
C26 C31 C32 121.03(18)
F11 C32 F10 107.40(18)
F11 C32 F12 105.96(19)
F10 C32 F12 106.02(18)
F11 C32 C31 112.34(18)
F10 C32 C31 112.26(19)
F12 C32 C31 112.41(17)
F15 C33 F14 107.8(2)
F15 C33 F13 105.7(2)
F14 C33 F13 106.0(2)
F15 C33 C27 112.7(2)
F14 C33 C27 112.74(18)
F13 C33 C27 111.4(2)
F18 C34 F17 105.8(3)
F18 C34 F16 107.2(3)
F17 C34 F16 105.4(3)
F18 C34 C29 112.1(3)
F17 C34 C29 112.9(3)
F16 C34 C29 112.9(2)

loop_
_geom_bond_atom_site_label_1
_geom_bond_atom_site_label_2
_geom_bond_distance
S1 C1 1.705(3)
S1 C4 1.721(2)
S2 C5 1.727(2)
S2 C8 1.7293(19)
S3 C9 1.728(2)
S3 C12 1.729(2)
S4 C16 1.707(3)
S4 C13 1.712(2)
O1 B2 1.365(3)
O1 B1 1.368(3)
B1 C7 1.536(3)
B1 C17 1.610(3)
B2 C10 1.542(3)
B2 C26 1.615(3)
C1 C2 1.343(4)
C1 H1 0.9500
C2 C3 1.421(3)
C2 H2 0.9500
C3 C4 1.383(3)
C3 H3 0.9500
C4 C5 1.451(3)
C5 C6 1.366(3)
C6 C7 1.429(3)
C6 H6 0.9500
C7 C8 1.392(3)
C8 C9 1.445(3)
C9 C10 1.393(3)
C10 C11 1.428(3)
C11 C12 1.365(3)
C11 H11 0.9500
C12 C13 1.450(3)
C13 C14 1.380(3)
C14 C15 1.413(3)
C14 H14 0.9500
C15 C16 1.334(4)
C15 H15 0.9500
C16 H16 0.9500
C17 C22 1.404(3)
C17 C18 1.406(3)
C18 C19 1.388(3)
C18 C24 1.500(3)
C19 C20 1.381(3)
C19 H19 0.9500
C20 C21 1.383(3)
C20 C25 1.502(3)
C21 C22 1.392(3)
C21 H21 0.9500
C22 C23 1.495(3)
C23 F3 1.316(3)
C23 F2 1.325(3)
C23 F1 1.338(3)
C24 F6 1.327(3)
C24 F4 1.332(3)
C24 F5 1.332(3)
C25 F9' 1.241(7)
C25 F8 1.247(5)
C25 F7 1.336(4)
C25 F9 1.337(5)
C25 F7' 1.345(6)
C25 F8' 1.346(5)
C26 C27 1.399(3)
C26 C31 1.410(3)
C27 C28 1.389(3)
C27 C33 1.508(3)
C28 C29 1.385(3)
C28 H28 0.9500
C29 C30 1.380(3)
C29 C34 1.500(3)
C30 C31 1.389(3)
C30 H30 0.9500
C31 C32 1.500(3)
C32 F11 1.328(3)
C32 F10 1.329(3)
C32 F12 1.341(3)
C33 F15 1.317(3)
C33 F14 1.323(3)
C33 F13 1.335(3)
C34 F18 1.288(4)
C34 F17 1.310(4)
C34 F16 1.319(4)

loop_
_geom_hbond_atom_site_label_D
_geom_hbond_atom_site_label_H
_geom_hbond_atom_site_label_A
_geom_hbond_distance_DH
_geom_hbond_distance_HA
_geom_hbond_distance_DA
_geom_hbond_angle_DHA
_geom_hbond_site_symmetry_A
C16 H16 F3 0.95 2.62 3.457(3) 147.2 4_465
C15 H15 F12 0.95 2.58 3.231(3) 125.5 3_566
C15 H15 F5 0.95 2.53 3.400(3) 152.8 3_566
C2 H2 F14 0.95 2.55 3.383(3) 146.5 3_666
C2 H2 F2 0.95 2.56 3.354(3) 141.2 3_666
C2 H2 F2 0.95 2.56 3.354(3) 141.2 3_666
C2 H2 F14 0.95 2.55 3.383(3) 146.5 3_666
C15 H15 F5 0.95 2.53 3.400(3) 152.8 3_566
C15 H15 F12 0.95 2.58 3.231(3) 125.5 3_566
C16 H16 F3 0.95 2.62 3.457(3) 147.2 4_465
C2 H2 F2 0.95 2.56 3.354(3) 141.2 3_666
C2 H2 F14 0.95 2.55 3.383(3) 146.5 3_666
C15 H15 F5 0.95 2.53 3.400(3) 152.8 3_566
C15 H15 F12 0.95 2.58 3.231(3) 125.5 3_566
C16 H16 F3 0.95 2.62 3.457(3) 147.2 4_465
C2 H2 F2 0.95 2.56 3.354(3) 141.2 3_666
C2 H2 F14 0.95 2.55 3.383(3) 146.5 3_666
C15 H15 F5 0.95 2.53 3.400(3) 152.8 3_566
C15 H15 F12 0.95 2.58 3.231(3) 125.5 3_566
C16 H16 F3 0.95 2.62 3.457(3) 147.2 4_465
C2 H2 F2 0.95 2.56 3.354(3) 141.2 3_666
C2 H2 F14 0.95 2.55 3.383(3) 146.5 3_666
C15 H15 F5 0.95 2.53 3.400(3) 152.8 3_566
C15 H15 F12 0.95 2.58 3.231(3) 125.5 3_566
C16 H16 F3 0.95 2.62 3.457(3) 147.2 4_465
C2 H2 F2 0.95 2.56 3.354(3) 141.2 3_666
C2 H2 F14 0.95 2.55 3.383(3) 146.5 3_666
C15 H15 F5 0.95 2.53 3.400(3) 152.8 3_566
C15 H15 F12 0.95 2.58 3.231(3) 125.5 3_566
C16 H16 F3 0.95 2.62 3.457(3) 147.2 4_465

loop_
_geom_torsion_atom_site_label_1
_geom_torsion_atom_site_label_2
_geom_torsion_atom_site_label_3
_geom_torsion_atom_site_label_4
_geom_torsion
B2 O1 B1 C7 -4.1(3)
B2 O1 B1 C17 177.22(19)
B1 O1 B2 C10 -7.3(3)
B1 O1 B2 C26 172.02(19)
C4 S1 C1 C2 -0.1(2)
S1 C1 C2 C3 0.0(3)
C1 C2 C3 C4 0.2(3)
C2 C3 C4 C5 -178.2(2)
C2 C3 C4 S1 -0.3(2)
C1 S1 C4 C3 0.27(17)
C1 S1 C4 C5 178.26(18)
C3 C4 C5 C6 173.7(2)
S1 C4 C5 C6 -3.9(3)
C3 C4 C5 S2 -3.7(3)
S1 C4 C5 S2 178.64(11)
C8 S2 C5 C6 -1.72(16)
C8 S2 C5 C4 176.21(16)
C4 C5 C6 C7 -175.88(19)
S2 C5 C6 C7 1.8(2)
C5 C6 C7 C8 -0.8(2)
C5 C6 C7 B1 175.85(18)
O1 B1 C7 C8 9.1(3)
C17 B1 C7 C8 -172.21(18)
O1 B1 C7 C6 -167.09(19)
C17 B1 C7 C6 11.6(3)
C6 C7 C8 C9 176.68(19)
B1 C7 C8 C9 0.1(3)
C6 C7 C8 S2 -0.5(2)
B1 C7 C8 S2 -177.03(16)
C5 S2 C8 C7 1.27(15)
C5 S2 C8 C9 -176.27(16)
C7 C8 C9 C10 -9.1(4)
S2 C8 C9 C10 167.93(17)
C7 C8 C9 S3 175.20(17)
S2 C8 C9 S3 -7.8(2)
C12 S3 C9 C10 -0.13(16)
C12 S3 C9 C8 176.34(16)
C8 C9 C10 C11 -175.49(19)
S3 C9 C10 C11 0.5(2)
C8 C9 C10 B2 3.6(3)
S3 C9 C10 B2 179.54(16)
O1 B2 C10 C9 7.6(3)
C26 B2 C10 C9 -171.67(19)
O1 B2 C10 C11 -173.41(19)
C26 B2 C10 C11 7.3(3)
C9 C10 C11 C12 -0.7(3)
B2 C10 C11 C12 -179.78(18)
C10 C11 C12 C13 179.7(2)
C10 C11 C12 S3 0.6(2)
C9 S3 C12 C11 -0.24(16)
C9 S3 C12 C13 -179.51(16)
C11 C12 C13 C14 171.2(2)
S3 C12 C13 C14 -9.7(3)
C11 C12 C13 S4 -9.6(3)
S3 C12 C13 S4 169.47(12)
C16 S4 C13 C14 -0.19(19)
C16 S4 C13 C12 -179.52(19)
C12 C13 C14 C15 179.1(2)
S4 C13 C14 C15 -0.2(3)
C13 C14 C15 C16 0.6(3)
C14 C15 C16 S4 -0.7(3)
C13 S4 C16 C15 0.5(2)
O1 B1 C17 C22 90.7(2)
C7 B1 C17 C22 -88.1(2)
O1 B1 C17 C18 -96.7(2)
C7 B1 C17 C18 84.5(2)
C22 C17 C18 C19 1.0(3)
B1 C17 C18 C19 -172.10(19)
C22 C17 C18 C24 178.73(18)
B1 C17 C18 C24 5.7(3)
C17 C18 C19 C20 -0.6(3)
C24 C18 C19 C20 -178.4(2)
C18 C19 C20 C21 -0.6(3)
C18 C19 C20 C25 179.4(2)
C19 C20 C21 C22 1.4(3)
C25 C20 C21 C22 -178.6(2)
C20 C21 C22 C17 -1.0(3)
C20 C21 C22 C23 176.9(2)
C18 C17 C22 C21 -0.2(3)
B1 C17 C22 C21 172.92(19)
C18 C17 C22 C23 -177.94(19)
B1 C17 C22 C23 -4.9(3)
C21 C22 C23 F3 57.0(3)
C17 C22 C23 F3 -125.0(2)
C21 C22 C23 F2 -179.5(2)
C17 C22 C23 F2 -1.6(3)
C21 C22 C23 F1 -60.4(3)
C17 C22 C23 F1 117.5(2)
C19 C18 C24 F6 -29.3(3)
C17 C18 C24 F6 152.82(19)
C19 C18 C24 F4 90.3(2)
C17 C18 C24 F4 -87.6(2)
C19 C18 C24 F5 -149.8(2)
C17 C18 C24 F5 32.3(3)
C19 C20 C25 F9' -56.8(7)
C21 C20 C25 F9' 123.2(7)
C19 C20 C25 F8 120.7(5)
C21 C20 C25 F8 -59.3(6)
C19 C20 C25 F7 -121.9(4)
C21 C20 C25 F7 58.1(4)
C19 C20 C25 F9 -9.4(4)
C21 C20 C25 F9 170.6(4)
C19 C20 C25 F7' 175.1(5)
C21 C20 C25 F7' -4.9(6)
C19 C20 C25 F8' 69.4(5)
C21 C20 C25 F8' -110.6(4)
O1 B2 C26 C27 -80.2(2)
C10 B2 C26 C27 99.1(2)
O1 B2 C26 C31 98.3(2)
C10 B2 C26 C31 -82.4(3)
C31 C26 C27 C28 -0.9(3)
B2 C26 C27 C28 177.7(2)
C31 C26 C27 C33 -178.4(2)
B2 C26 C27 C33 0.2(3)
C26 C27 C28 C29 0.5(4)
C33 C27 C28 C29 178.1(2)
C27 C28 C29 C30 0.2(4)
C27 C28 C29 C34 -177.3(3)
C28 C29 C30 C31 -0.4(4)
C34 C29 C30 C31 177.1(3)
C29 C30 C31 C26 -0.1(4)
C29 C30 C31 C32 179.0(2)
C27 C26 C31 C30 0.7(3)
B2 C26 C31 C30 -177.9(2)
C27 C26 C31 C32 -178.37(19)
B2 C26 C31 C32 3.0(3)
C30 C31 C32 F11 39.8(3)
C26 C31 C32 F11 -141.1(2)
C30 C31 C32 F10 -81.4(3)
C26 C31 C32 F10 97.8(2)
C30 C31 C32 F12 159.2(2)
C26 C31 C32 F12 -21.7(3)
C28 C27 C33 F15 39.2(3)
C26 C27 C33 F15 -143.2(2)
C28 C27 C33 F14 161.5(2)
C26 C27 C33 F14 -20.8(3)
C28 C27 C33 F13 -79.5(3)
C26 C27 C33 F13 98.2(3)
C30 C29 C34 F18 -89.2(4)
C28 C29 C34 F18 88.2(4)
C30 C29 C34 F17 30.2(4)
C28 C29 C34 F17 -152.4(3)
C30 C29 C34 F16 149.5(3)
C28 C29 C34 F16 -33.0(4)
